data_4033172
loop_
_publ_author_name
'Bulman Page, Philip C.'
'Goodyear, Ross L.'
'Horton, Alexandra E.'
'Chan, Yohan'
'Karim, Rehana'
'O'Connell, Maria A'
'Hamilton, Christopher'
'Slawin, Alexandra M. Z.'
'Buckley, Benjamin R.'
'Allin, Steven M.'

_publ_section_title
;
 Formal Total Synthesis of (+)-C9-Deoxyomuralide from l-Leucine Using a
 Double Sacrificial Chirality Transfer Approach.
;
_journal_issue 23
_journal_name_full 'The Journal of organic chemistry'
_journal_page_first 12209
_journal_page_last 12223
_journal_paper_doi 10.1021/acs.joc.7b02078
_journal_volume 82
_journal_year 2017
_chemical_formula_moiety 'C27 H33 N O7'
_chemical_formula_sum 'C27 H33 N O7'
_chemical_formula_weight 483.56
_space_group_crystal_system monoclinic
_space_group_IT_number 14
_space_group_name_Hall '-P 2yn'
_space_group_name_H-M_alt 'P 1 21/n 1'
_symmetry_space_group_name_Hall '-P 2yn'
_symmetry_space_group_name_H-M 'P 1 21/n 1'
_atom_sites_solution_hydrogens geom
_atom_sites_solution_primary direct
_atom_sites_solution_secondary difmap
_audit_creation_date 2017-04-04
_audit_creation_method 'by CrystalStructure 4.2'
_cell_angle_alpha 90.0000
_cell_angle_beta 109.008(5)
_cell_angle_gamma 90.0000
_cell_formula_units_Z 4
_cell_length_a 14.061(3)
_cell_length_b 12.857(2)
_cell_length_c 14.520(3)
_cell_measurement_reflns_used 8359
_cell_measurement_temperature 93
_cell_measurement_theta_max 25.35
_cell_measurement_theta_min 2.17
_cell_volume 2481.8(8)
_computing_cell_refinement 'CrystalClear-SM Expert 2.0 rc13'
_computing_data_collection 'CrystalClear-SM Expert 2.0 rc13 (Rigaku, 2009)'
_computing_data_reduction 'CrystalClear-SM Expert 2.0 rc13'
_computing_molecular_graphics 'CrystalStructure 4.2'
_computing_publication_material 'CrystalStructure 4.2 (Rigaku, 2015)'
_computing_structure_refinement 'SHELXL Version 2014/7 (Sheldrick, 2008)'
_computing_structure_solution 'SIR2004 (Burla, et al., 2005)'
_diffrn_ambient_temperature 93
_diffrn_detector_area_resol_mean 14.629
_diffrn_measured_fraction_theta_full 0.995
_diffrn_measured_fraction_theta_max 0.992
_diffrn_measurement_device_type 'Rigaku Mercury70'
_diffrn_measurement_method \w
_diffrn_radiation_type 'Mo K\a'
_diffrn_radiation_wavelength 0.71075
_diffrn_reflns_av_R_equivalents 0.0405
_diffrn_reflns_Laue_measured_fraction_full 0.995
_diffrn_reflns_Laue_measured_fraction_max 0.992
_diffrn_reflns_limit_h_max 16
_diffrn_reflns_limit_h_min -16
_diffrn_reflns_limit_k_max 15
_diffrn_reflns_limit_k_min -13
_diffrn_reflns_limit_l_max 13
_diffrn_reflns_limit_l_min -17
_diffrn_reflns_number 15224
_diffrn_reflns_point_group_measured_fraction_full 0.995
_diffrn_reflns_point_group_measured_fraction_max 0.992
_diffrn_reflns_theta_full 25.242
_diffrn_reflns_theta_max 25.351
_diffrn_reflns_theta_min 2.170
_diffrn_standards_number 0
_exptl_absorpt_coefficient_mu 0.093
_exptl_absorpt_correction_T_max 0.982
_exptl_absorpt_correction_T_min 0.752
_exptl_absorpt_correction_type multi-scan
_exptl_absorpt_process_details 'REQAB (Rigaku, 1998)'
_exptl_crystal_colour colorless
_exptl_crystal_density_diffrn 1.294
_exptl_crystal_density_method 'not measured'
_exptl_crystal_description prism
_exptl_crystal_F_000 1032.00
_exptl_crystal_size_max 0.200
_exptl_crystal_size_mid 0.200
_exptl_crystal_size_min 0.200
_refine_diff_density_max 0.26
_refine_diff_density_min -0.26
_refine_ls_extinction_method none
_refine_ls_goodness_of_fit_ref 1.032
_refine_ls_hydrogen_treatment mixed
_refine_ls_number_parameters 320
_refine_ls_number_reflns 4496
_refine_ls_number_restraints 1
_refine_ls_R_factor_all 0.0508
_refine_ls_R_factor_gt 0.0434
_refine_ls_shift/su_max 0.000
_refine_ls_structure_factor_coef Fsqd
_refine_ls_weighting_details 'w = 1/[\s^2^(Fo^2^)+(0.0677P)^2^+0.2837P] where P=(Fo^2^+2Fc^2^)/3'
_refine_ls_weighting_scheme calc
_refine_ls_wR_factor_gt 0.1137
_refine_ls_wR_factor_ref 0.1199
_reflns_Friedel_coverage 0.000
_reflns_number_gt 3850
_reflns_number_total 4496
_reflns_threshold_expression F^2^>2.0\s(F^2^)
_cod_data_source_file jo7b02078_si_002.cif
_cod_data_source_block 17
_cod_depositor_comments 'Adding full bibliography for 4033169--4033173.cif.'
_cod_original_cell_volume 2481.8(9)
_cod_database_code 4033172

loop_
_space_group_symop_id
_space_group_symop_operation_xyz
1 +X,+Y,+Z
2 1/2-X,1/2+Y,1/2-Z
3 -X,-Y,-Z
4 -1/2+X,-1/2-Y,-1/2+Z

loop_
_atom_site_label
_atom_site_type_symbol
_atom_site_fract_x
_atom_site_fract_y
_atom_site_fract_z
_atom_site_U_iso_or_equiv
_atom_site_adp_type
_atom_site_occupancy
_atom_site_site_symmetry_order
_atom_site_calc_flag
_atom_site_refinement_flags_posn
_atom_site_refinement_flags_adp
O2 O 0.83054(8) 0.41295(7) 0.75301(8) 0.0246(3) Uani 1 1 d . .
O4 O 0.64535(7) 0.11903(7) 0.77679(8) 0.0228(3) Uani 1 1 d D .
O6 O 0.46277(7) 0.20478(8) 0.63272(8) 0.0263(3) Uani 1 1 d . .
O7 O 0.53861(8) 0.34550(8) 0.71687(8) 0.0258(3) Uani 1 1 d . .
O14 O 0.84035(8) 0.49646(9) 0.28985(8) 0.0302(3) Uani 1 1 d . .
O18 O 0.94092(8) 0.14044(8) 0.86493(8) 0.0254(3) Uani 1 1 d . .
O19 O 0.90687(8) 0.19249(8) 0.70967(7) 0.0245(3) Uani 1 1 d . .
N1 N 0.69557(9) 0.32902(9) 0.64558(9) 0.0193(3) Uani 1 1 d . .
C2 C 0.77524(11) 0.33666(10) 0.72727(11) 0.0194(3) Uani 1 1 d . .
C3 C 0.78787(10) 0.23671(10) 0.78622(11) 0.0184(3) Uani 1 1 d . .
C4 C 0.70097(11) 0.16525(11) 0.72268(11) 0.0189(3) Uani 1 1 d . .
H4 H 0.7305 0.1092 0.6927 0.023 Uiso 1 1 calc R U
C5 C 0.63286(11) 0.23668(10) 0.63979(11) 0.0195(3) Uani 1 1 d . .
C6 C 0.59993(12) 0.18629(12) 0.53802(11) 0.0250(4) Uani 1 1 d . .
H6A H 0.5618 0.2387 0.4903 0.030 Uiso 1 1 calc R U
H6B H 0.5530 0.1288 0.5377 0.030 Uiso 1 1 calc R U
C7 C 0.68411(12) 0.14284(11) 0.50225(11) 0.0244(3) Uani 1 1 d . .
H7 H 0.7501 0.1707 0.5450 0.029 Uiso 1 1 calc R U
C8 C 0.66815(14) 0.17732(13) 0.39742(12) 0.0330(4) Uani 1 1 d . .
H8A H 0.6660 0.2534 0.3939 0.040 Uiso 1 1 calc R U
H8B H 0.7237 0.1517 0.3768 0.040 Uiso 1 1 calc R U
H8C H 0.6045 0.1489 0.3544 0.040 Uiso 1 1 calc R U
C9 C 0.68736(13) 0.02410(12) 0.50745(13) 0.0325(4) Uani 1 1 d . .
H9A H 0.6976 0.0018 0.5745 0.039 Uiso 1 1 calc R U
H9B H 0.6237 -0.0042 0.4644 0.039 Uiso 1 1 calc R U
H9C H 0.7429 -0.0014 0.4868 0.039 Uiso 1 1 calc R U
C10 C 0.66003(11) 0.41935(11) 0.58197(11) 0.0227(3) Uani 1 1 d . .
H10A H 0.6701 0.4826 0.6230 0.027 Uiso 1 1 calc R U
H10B H 0.5868 0.4117 0.5483 0.027 Uiso 1 1 calc R U
C11 C 0.71150(11) 0.43513(10) 0.50592(11) 0.0201(3) Uani 1 1 d . .
C12 C 0.65895(11) 0.48540(11) 0.41899(11) 0.0227(3) Uani 1 1 d . .
H12 H 0.5915 0.5071 0.4079 0.027 Uiso 1 1 calc R U
C13 C 0.70386(11) 0.50410(11) 0.34859(11) 0.0242(3) Uani 1 1 d . .
H13 H 0.6670 0.5382 0.2898 0.029 Uiso 1 1 calc R U
C14 C 0.80248(11) 0.47328(11) 0.36348(11) 0.0233(3) Uani 1 1 d . .
C15 C 0.85551(11) 0.42204(11) 0.44896(11) 0.0246(3) Uani 1 1 d . .
H15 H 0.9226 0.3996 0.4594 0.030 Uiso 1 1 calc R U
C16 C 0.80966(11) 0.40369(11) 0.51937(11) 0.0237(3) Uani 1 1 d . .
H16 H 0.8464 0.3689 0.5779 0.028 Uiso 1 1 calc R U
C17 C 0.94605(12) 0.48328(13) 0.30991(13) 0.0319(4) Uani 1 1 d . .
H17A H 0.9637 0.5022 0.2521 0.038 Uiso 1 1 calc R U
H17B H 0.9827 0.5281 0.3645 0.038 Uiso 1 1 calc R U
H17C H 0.9642 0.4105 0.3268 0.038 Uiso 1 1 calc R U
C18 C 0.88761(11) 0.18557(10) 0.79419(11) 0.0192(3) Uani 1 1 d . .
C19 C 0.99606(12) 0.13610(12) 0.70531(12) 0.0270(4) Uani 1 1 d . .
H19A H 0.9844 0.0601 0.7050 0.032 Uiso 1 1 calc R U
H19B H 1.0550 0.1534 0.7627 0.032 Uiso 1 1 calc R U
C20 C 1.01488(11) 0.16837(12) 0.61343(12) 0.0242(3) Uani 1 1 d . .
C21 C 0.96287(12) 0.12170(13) 0.52514(12) 0.0298(4) Uani 1 1 d . .
H21 H 0.9151 0.0687 0.5229 0.036 Uiso 1 1 calc R U
C22 C 0.98009(13) 0.15187(13) 0.44010(13) 0.0330(4) Uani 1 1 d . .
H22 H 0.9441 0.1197 0.3800 0.040 Uiso 1 1 calc R U
C23 C 1.04985(12) 0.22899(13) 0.44305(13) 0.0313(4) Uani 1 1 d . .
H23 H 1.0619 0.2495 0.3850 0.038 Uiso 1 1 calc R U
C24 C 1.10172(12) 0.27598(13) 0.53040(12) 0.0301(4) Uani 1 1 d . .
H24 H 1.1493 0.3291 0.5323 0.036 Uiso 1 1 calc R U
C25 C 1.08462(12) 0.24590(12) 0.61547(12) 0.0283(4) Uani 1 1 d . .
H25 H 1.1207 0.2784 0.6754 0.034 Uiso 1 1 calc R U
C26 C 0.78329(12) 0.25958(11) 0.88782(11) 0.0232(3) Uani 1 1 d . .
H26A H 0.7188 0.2926 0.8823 0.028 Uiso 1 1 calc R U
H26B H 0.7897 0.1944 0.9244 0.028 Uiso 1 1 calc R U
H26C H 0.8384 0.3065 0.9221 0.028 Uiso 1 1 calc R U
C27 C 0.54006(11) 0.26971(11) 0.66819(11) 0.0216(3) Uani 1 1 d . .
C28 C 0.37234(11) 0.22848(13) 0.65620(13) 0.0307(4) Uani 1 1 d . .
H28A H 0.3207 0.1761 0.6267 0.037 Uiso 1 1 calc R U
H28B H 0.3878 0.2279 0.7271 0.037 Uiso 1 1 calc R U
H28C H 0.3475 0.2974 0.6307 0.037 Uiso 1 1 calc R U
H4O H 0.6544(14) 0.0442(4) 0.7740(14) 0.044(5) Uiso 1 1 d D .

loop_
_atom_site_aniso_label
_atom_site_aniso_U_11
_atom_site_aniso_U_22
_atom_site_aniso_U_33
_atom_site_aniso_U_23
_atom_site_aniso_U_13
_atom_site_aniso_U_12
O2 0.0289(6) 0.0192(5) 0.0258(6) -0.0016(4) 0.0090(5) -0.0038(4)
O4 0.0253(6) 0.0197(5) 0.0264(6) 0.0029(4) 0.0123(5) -0.0005(4)
O6 0.0195(6) 0.0277(6) 0.0316(7) -0.0025(5) 0.0085(5) 0.0002(4)
O7 0.0272(6) 0.0242(6) 0.0281(6) -0.0021(5) 0.0117(5) 0.0020(4)
O14 0.0265(6) 0.0418(7) 0.0236(6) 0.0083(5) 0.0101(5) 0.0017(5)
O18 0.0225(6) 0.0290(6) 0.0228(6) 0.0051(5) 0.0047(5) 0.0022(4)
O19 0.0224(6) 0.0325(6) 0.0200(6) 0.0032(4) 0.0091(5) 0.0081(4)
N1 0.0214(7) 0.0175(6) 0.0196(7) 0.0027(5) 0.0074(5) 0.0017(5)
C2 0.0226(8) 0.0190(7) 0.0196(8) -0.0013(6) 0.0111(7) 0.0009(6)
C3 0.0191(7) 0.0189(7) 0.0169(8) 0.0000(6) 0.0057(6) 0.0001(6)
C4 0.0188(7) 0.0189(7) 0.0194(8) -0.0003(6) 0.0068(6) 0.0002(6)
C5 0.0197(7) 0.0183(7) 0.0201(8) 0.0001(6) 0.0059(6) 0.0000(6)
C6 0.0258(8) 0.0281(8) 0.0186(8) -0.0014(6) 0.0039(7) -0.0002(6)
C7 0.0295(8) 0.0239(8) 0.0204(8) -0.0026(6) 0.0090(7) -0.0009(6)
C8 0.0456(10) 0.0313(9) 0.0224(9) -0.0022(7) 0.0116(8) -0.0009(7)
C9 0.0413(10) 0.0267(8) 0.0300(9) -0.0039(7) 0.0125(8) 0.0007(7)
C10 0.0236(8) 0.0201(7) 0.0253(8) 0.0061(6) 0.0089(7) 0.0049(6)
C11 0.0222(8) 0.0164(7) 0.0209(8) 0.0002(6) 0.0060(6) -0.0015(6)
C12 0.0186(8) 0.0212(7) 0.0260(8) 0.0016(6) 0.0044(7) -0.0002(6)
C13 0.0238(8) 0.0241(8) 0.0205(8) 0.0044(6) 0.0015(7) 0.0000(6)
C14 0.0262(8) 0.0232(7) 0.0211(8) 0.0005(6) 0.0086(7) -0.0032(6)
C15 0.0219(8) 0.0264(8) 0.0249(9) 0.0026(6) 0.0067(7) 0.0033(6)
C16 0.0259(8) 0.0235(7) 0.0200(8) 0.0039(6) 0.0053(7) 0.0040(6)
C17 0.0277(9) 0.0403(9) 0.0315(10) 0.0066(8) 0.0148(8) 0.0031(7)
C18 0.0193(8) 0.0185(7) 0.0184(8) -0.0009(6) 0.0044(6) -0.0033(6)
C19 0.0222(8) 0.0318(8) 0.0290(9) 0.0027(7) 0.0112(7) 0.0094(6)
C20 0.0204(8) 0.0274(8) 0.0251(9) 0.0001(6) 0.0079(7) 0.0071(6)
C21 0.0292(9) 0.0286(8) 0.0322(10) -0.0033(7) 0.0109(8) 0.0011(7)
C22 0.0358(10) 0.0370(9) 0.0248(9) -0.0052(7) 0.0081(8) 0.0049(7)
C23 0.0300(9) 0.0394(9) 0.0281(9) 0.0045(7) 0.0143(8) 0.0120(7)
C24 0.0245(8) 0.0351(9) 0.0325(10) 0.0025(7) 0.0117(8) 0.0022(7)
C25 0.0247(8) 0.0349(9) 0.0251(9) -0.0020(7) 0.0078(7) 0.0021(7)
C26 0.0266(8) 0.0242(8) 0.0189(8) -0.0015(6) 0.0074(7) -0.0002(6)
C27 0.0214(8) 0.0217(8) 0.0199(8) 0.0053(6) 0.0046(7) 0.0017(6)
C28 0.0202(8) 0.0340(9) 0.0399(10) -0.0002(7) 0.0126(8) 0.0018(6)

loop_
_atom_type_symbol
_atom_type_description
_atom_type_scat_dispersion_real
_atom_type_scat_dispersion_imag
_atom_type_scat_source
C C 0.0033 0.0016
;
International Tables for Crystallography
(Vol. C, Tables 4.2.6.8 and 6.1.1.4)
;
H H 0.0000 0.0000
;
International Tables for Crystallography
(Vol. C, Table 6.1.1.4)
;
N N 0.0061 0.0033
;
International Tables for Crystallography
(Vol. C, Tables 4.2.6.8 and 6.1.1.4)
;
O O 0.0106 0.0060
;
International Tables for Crystallography
(Vol. C, Tables 4.2.6.8 and 6.1.1.4)
;

loop_
_geom_angle_atom_site_label_1
_geom_angle_atom_site_label_2
_geom_angle_atom_site_label_3
_geom_angle
C4 O4 H4O 106.9(11)
C27 O6 C28 116.34(12)
C14 O14 C17 117.19(12)
C18 O19 C19 115.85(11)
C2 N1 C5 115.03(11)
C2 N1 C10 120.87(12)
C5 N1 C10 122.03(12)
O2 C2 N1 126.05(13)
O2 C2 C3 123.72(13)
N1 C2 C3 110.22(12)
C18 C3 C2 110.13(11)
C18 C3 C26 109.78(12)
C2 C3 C26 110.30(12)
C18 C3 C4 108.35(11)
C2 C3 C4 103.78(11)
C26 C3 C4 114.33(11)
O4 C4 C3 112.79(12)
O4 C4 C5 111.36(11)
C3 C4 C5 105.83(11)
O4 C4 H4 108.9
C3 C4 H4 108.9
C5 C4 H4 108.9
N1 C5 C6 112.54(12)
N1 C5 C27 107.80(11)
C6 C5 C27 110.75(12)
N1 C5 C4 103.00(11)
C6 C5 C4 114.06(12)
C27 C5 C4 108.23(11)
C5 C6 C7 116.81(12)
C5 C6 H6A 108.1
C7 C6 H6A 108.1
C5 C6 H6B 108.1
C7 C6 H6B 108.1
H6A C6 H6B 107.3
C9 C7 C8 109.33(13)
C9 C7 C6 111.01(13)
C8 C7 C6 110.47(13)
C9 C7 H7 108.7
C8 C7 H7 108.7
C6 C7 H7 108.7
C7 C8 H8A 109.5
C7 C8 H8B 109.5
H8A C8 H8B 109.5
C7 C8 H8C 109.5
H8A C8 H8C 109.5
H8B C8 H8C 109.5
C7 C9 H9A 109.5
C7 C9 H9B 109.5
H9A C9 H9B 109.5
C7 C9 H9C 109.5
H9A C9 H9C 109.5
H9B C9 H9C 109.5
N1 C10 C11 114.74(12)
N1 C10 H10A 108.6
C11 C10 H10A 108.6
N1 C10 H10B 108.6
C11 C10 H10B 108.6
H10A C10 H10B 107.6
C16 C11 C12 118.08(13)
C16 C11 C10 123.09(13)
C12 C11 C10 118.82(13)
C13 C12 C11 120.86(14)
C13 C12 H12 119.6
C11 C12 H12 119.6
C12 C13 C14 120.45(14)
C12 C13 H13 119.8
C14 C13 H13 119.8
O14 C14 C15 124.57(14)
O14 C14 C13 115.92(13)
C15 C14 C13 119.51(14)
C14 C15 C16 119.58(14)
C14 C15 H15 120.2
C16 C15 H15 120.2
C11 C16 C15 121.52(14)
C11 C16 H16 119.2
C15 C16 H16 119.2
O14 C17 H17A 109.5
O14 C17 H17B 109.5
H17A C17 H17B 109.5
O14 C17 H17C 109.5
H17A C17 H17C 109.5
H17B C17 H17C 109.5
O18 C18 O19 123.79(13)
O18 C18 C3 125.17(13)
O19 C18 C3 110.96(12)
O19 C19 C20 107.60(12)
O19 C19 H19A 110.2
C20 C19 H19A 110.2
O19 C19 H19B 110.2
C20 C19 H19B 110.2
H19A C19 H19B 108.5
C21 C20 C25 118.99(15)
C21 C20 C19 120.60(14)
C25 C20 C19 120.40(14)
C20 C21 C22 120.56(15)
C20 C21 H21 119.7
C22 C21 H21 119.7
C23 C22 C21 119.94(16)
C23 C22 H22 120.0
C21 C22 H22 120.0
C24 C23 C22 119.92(15)
C24 C23 H23 120.0
C22 C23 H23 120.0
C23 C24 C25 120.21(15)
C23 C24 H24 119.9
C25 C24 H24 119.9
C24 C25 C20 120.37(15)
C24 C25 H25 119.8
C20 C25 H25 119.8
C3 C26 H26A 109.5
C3 C26 H26B 109.5
H26A C26 H26B 109.5
C3 C26 H26C 109.5
H26A C26 H26C 109.5
H26B C26 H26C 109.5
O7 C27 O6 124.34(13)
O7 C27 C5 123.55(13)
O6 C27 C5 112.11(12)
O6 C28 H28A 109.5
O6 C28 H28B 109.5
H28A C28 H28B 109.5
O6 C28 H28C 109.5
H28A C28 H28C 109.5
H28B C28 H28C 109.5

loop_
_geom_bond_atom_site_label_1
_geom_bond_atom_site_label_2
_geom_bond_distance
O2 C2 1.2317(17)
O4 C4 1.4079(17)
O4 H4O 0.973(5)
O6 C27 1.3337(18)
O6 C28 1.4519(18)
O7 C27 1.2079(18)
O14 C14 1.3735(18)
O14 C17 1.4285(19)
O18 C18 1.2050(17)
O19 C18 1.3430(17)
O19 C19 1.4676(17)
N1 C2 1.344(2)
N1 C5 1.4649(18)
N1 C10 1.4666(18)
C2 C3 1.5221(19)
C3 C18 1.5188(19)
C3 C26 1.526(2)
C3 C4 1.567(2)
C4 C5 1.568(2)
C4 H4 1.0000
C5 C6 1.540(2)
C5 C27 1.550(2)
C6 C7 1.544(2)
C6 H6A 0.9900
C6 H6B 0.9900
C7 C9 1.529(2)
C7 C8 1.530(2)
C7 H7 1.0000
C8 H8A 0.9800
C8 H8B 0.9800
C8 H8C 0.9800
C9 H9A 0.9800
C9 H9B 0.9800
C9 H9C 0.9800
C10 C11 1.518(2)
C10 H10A 0.9900
C10 H10B 0.9900
C11 C16 1.390(2)
C11 C12 1.396(2)
C12 C13 1.386(2)
C12 H12 0.9500
C13 C14 1.390(2)
C13 H13 0.9500
C14 C15 1.388(2)
C15 C16 1.395(2)
C15 H15 0.9500
C16 H16 0.9500
C17 H17A 0.9800
C17 H17B 0.9800
C17 H17C 0.9800
C19 C20 1.501(2)
C19 H19A 0.9900
C19 H19B 0.9900
C20 C21 1.388(2)
C20 C25 1.392(2)
C21 C22 1.389(2)
C21 H21 0.9500
C22 C23 1.386(2)
C22 H22 0.9500
C23 C24 1.379(2)
C23 H23 0.9500
C24 C25 1.388(2)
C24 H24 0.9500
C25 H25 0.9500
C26 H26A 0.9800
C26 H26B 0.9800
C26 H26C 0.9800
C28 H28A 0.9800
C28 H28B 0.9800
C28 H28C 0.9800

loop_
_geom_hbond_atom_site_label_D
_geom_hbond_atom_site_label_H
_geom_hbond_atom_site_label_A
_geom_hbond_site_symmetry_A
_geom_hbond_distance_DA
_geom_hbond_distance_DH
_geom_hbond_distance_HA
_geom_hbond_angle_DHA
_geom_hbond_publ_flag
O4 H4O O2 2_646 2.7236(14) 0.973(7) 1.761(9) 169.6(19) no

loop_
_geom_torsion_atom_site_label_1
_geom_torsion_atom_site_label_2
_geom_torsion_atom_site_label_3
_geom_torsion_atom_site_label_4
_geom_torsion
C5 N1 C2 O2 -170.52(13)
C10 N1 C2 O2 -6.6(2)
C5 N1 C2 C3 8.70(16)
C10 N1 C2 C3 172.65(12)
O2 C2 C3 C18 -63.74(17)
N1 C2 C3 C18 117.01(13)
O2 C2 C3 C26 57.58(18)
N1 C2 C3 C26 -121.66(13)
O2 C2 C3 C4 -179.53(13)
N1 C2 C3 C4 1.22(14)
C18 C3 C4 O4 111.43(13)
C2 C3 C4 O4 -131.53(11)
C26 C3 C4 O4 -11.33(16)
C18 C3 C4 C5 -126.57(12)
C2 C3 C4 C5 -9.53(14)
C26 C3 C4 C5 110.66(13)
C2 N1 C5 C6 -137.72(13)
C10 N1 C5 C6 58.53(17)
C2 N1 C5 C27 99.86(14)
C10 N1 C5 C27 -63.89(16)
C2 N1 C5 C4 -14.43(15)
C10 N1 C5 C4 -178.18(12)
O4 C4 C5 N1 136.80(11)
C3 C4 C5 N1 13.89(14)
O4 C4 C5 C6 -100.93(14)
C3 C4 C5 C6 136.16(12)
O4 C4 C5 C27 22.82(15)
C3 C4 C5 C27 -100.08(12)
N1 C5 C6 C7 63.06(16)
C27 C5 C6 C7 -176.20(12)
C4 C5 C6 C7 -53.81(17)
C5 C6 C7 C9 105.04(15)
C5 C6 C7 C8 -133.51(14)
C2 N1 C10 C11 87.03(17)
C5 N1 C10 C11 -110.15(15)
N1 C10 C11 C16 -28.9(2)
N1 C10 C11 C12 152.47(13)
C16 C11 C12 C13 -0.5(2)
C10 C11 C12 C13 178.20(13)
C11 C12 C13 C14 -0.2(2)
C17 O14 C14 C15 -11.4(2)
C17 O14 C14 C13 168.88(13)
C12 C13 C14 O14 -179.29(13)
C12 C13 C14 C15 1.0(2)
O14 C14 C15 C16 179.26(14)
C13 C14 C15 C16 -1.0(2)
C12 C11 C16 C15 0.5(2)
C10 C11 C16 C15 -178.20(14)
C14 C15 C16 C11 0.3(2)
C19 O19 C18 O18 3.18(19)
C19 O19 C18 C3 -173.73(12)
C2 C3 C18 O18 143.12(14)
C26 C3 C18 O18 21.49(19)
C4 C3 C18 O18 -104.00(16)
C2 C3 C18 O19 -40.02(15)
C26 C3 C18 O19 -161.65(12)
C4 C3 C18 O19 72.87(14)
C18 O19 C19 C20 -170.18(12)
O19 C19 C20 C21 -82.92(17)
O19 C19 C20 C25 96.86(16)
C25 C20 C21 C22 0.0(2)
C19 C20 C21 C22 179.78(14)
C20 C21 C22 C23 0.1(2)
C21 C22 C23 C24 -0.3(2)
C22 C23 C24 C25 0.3(2)
C23 C24 C25 C20 -0.2(2)
C21 C20 C25 C24 0.0(2)
C19 C20 C25 C24 -179.76(14)
C28 O6 C27 O7 -0.6(2)
C28 O6 C27 C5 179.39(12)
N1 C5 C27 O7 -22.72(19)
C6 C5 C27 O7 -146.23(14)
C4 C5 C27 O7 88.04(16)
N1 C5 C27 O6 157.34(12)
C6 C5 C27 O6 33.82(16)
C4 C5 C27 O6 -91.90(14)
